data_2207986
loop_
_publ_author_name
'Xie, Gang'
'Zeng, Ming-Hua'
'Chen, San-Ping'
'Gao, Sheng-Li'

_publ_section_title
;<i>catena</i>-Poly[[[aqua(2,2'-bipyridine)cobalt(II)]-\m-5-nitrobenzene-1,3-dicarboxylato-\k^3^<i>O</i>:<i>O</i>',<i>O</i>'']
 0.25-hydrate]
;
_journal_coeditor_code BV6044
_journal_issue 2
_journal_name_full 'Acta Crystallographica Section E'
_journal_page_first m397
_journal_page_last m399
_journal_paper_doi 10.1107/S1600536806002704
_journal_volume 62
_journal_year 2006
_chemical_formula_iupac '[Co (C8 H3 N1 O6) (C10 H8 N2) (H2 O1)], 0.25H2 O1'
_chemical_formula_moiety 'C18 H13 Co1 N3 O7, 0.25H2 O1'
_chemical_formula_sum 'C18 H13.5 Co N3 O7.25'
_chemical_formula_weight 446.75
_chemical_name_systematic
;
catena-Poly[[aqua(2,2'-bipyridine)cobalt(II)]-\m-5-nitrobenzene-1,3-
dicarboxylato-\k^3^O:O',O''] 0.25-hydrate]
;
_space_group_IT_number 14
_symmetry_cell_setting monoclinic
_symmetry_space_group_name_Hall '-P 2yn'
_symmetry_space_group_name_H-M 'P 1 21/n 1'
_atom_sites_solution_hydrogens geom
_atom_sites_solution_primary direct
_atom_sites_solution_secondary difmap
_audit_creation_method SHELXL-97
_cell_angle_alpha 90.00
_cell_angle_beta 96.3170(10)
_cell_angle_gamma 90.00
_cell_formula_units_Z 8
_cell_length_a 10.0561(2)
_cell_length_b 23.3986(5)
_cell_length_c 15.3811(3)
_cell_measurement_reflns_used 3310
_cell_measurement_temperature 293(2)
_cell_measurement_theta_max 23.27
_cell_measurement_theta_min 2.47
_cell_volume 3597.18(13)
_computing_cell_refinement 'SAINT (Bruker, 2002)'
_computing_data_collection 'SMART (Bruker, 2002)'
_computing_data_reduction SAINT
_computing_molecular_graphics 'SHELXTL (Bruker, 2002)'
_computing_publication_material SHELXTL
_computing_structure_refinement 'SHELXL97 (Sheldrick, 1997)'
_computing_structure_solution 'SHELXS97 (Sheldrick, 1997)'
_diffrn_ambient_temperature 293(2)
_diffrn_measured_fraction_theta_full 0.997
_diffrn_measured_fraction_theta_max 0.997
_diffrn_measurement_device_type 'Bruker APEX area-detector'
_diffrn_measurement_method '\f and \w'
_diffrn_radiation_monochromator graphite
_diffrn_radiation_source 'fine-focus sealed tube'
_diffrn_radiation_type MoK\a
_diffrn_radiation_wavelength 0.71073
_diffrn_reflns_av_R_equivalents 0.0531
_diffrn_reflns_av_sigmaI/netI 0.0480
_diffrn_reflns_limit_h_max 12
_diffrn_reflns_limit_h_min -12
_diffrn_reflns_limit_k_max 28
_diffrn_reflns_limit_k_min -25
_diffrn_reflns_limit_l_max 18
_diffrn_reflns_limit_l_min -18
_diffrn_reflns_number 28059
_diffrn_reflns_theta_full 26.00
_diffrn_reflns_theta_max 26.00
_diffrn_reflns_theta_min 1.74
_diffrn_standards_number 0
_exptl_absorpt_coefficient_mu 1.005
_exptl_absorpt_correction_T_max 0.8889
_exptl_absorpt_correction_T_min 0.7801
_exptl_absorpt_correction_type multi-scan
_exptl_absorpt_process_details '(SADABS; Bruker, 2002)'
_exptl_crystal_colour red
_exptl_crystal_density_diffrn 1.650
_exptl_crystal_density_method 'not measured'
_exptl_crystal_description block
_exptl_crystal_F_000 1820
_exptl_crystal_size_max 0.26
_exptl_crystal_size_mid 0.14
_exptl_crystal_size_min 0.12
_refine_diff_density_max 0.655
_refine_diff_density_min -0.613
_refine_ls_extinction_method none
_refine_ls_goodness_of_fit_ref 0.946
_refine_ls_hydrogen_treatment constr
_refine_ls_matrix_type full
_refine_ls_number_parameters 548
_refine_ls_number_reflns 7054
_refine_ls_number_restraints 6
_refine_ls_restrained_S_all 0.945
_refine_ls_R_factor_all 0.0667
_refine_ls_R_factor_gt 0.0384
_refine_ls_shift/su_max 0.001
_refine_ls_shift/su_mean 0.000
_refine_ls_structure_factor_coef Fsqd
_refine_ls_weighting_details 'calc w=1/[\s^2^(Fo^2^)+(0.0675P)^2^] where P=(Fo^2^+2Fc^2^)/3'
_refine_ls_weighting_scheme calc
_refine_ls_wR_factor_gt 0.0981
_refine_ls_wR_factor_ref 0.1115
_reflns_number_gt 4747
_reflns_number_total 7054
_reflns_threshold_expression I>2\s(I)
_cod_data_source_file bv6044.cif
_cod_data_source_block I
_cod_original_sg_symbol_H-M 'P 21/n'
_cod_original_formula_sum 'C18 H13.5 Co1 N3 O7.25'
_cod_database_code 2207986
_cod_database_fobs_code 2207986

loop_
_symmetry_equiv_pos_as_xyz
'x, y, z'
'-x+1/2, y+1/2, -z+1/2'
'-x, -y, -z'
'x-1/2, -y-1/2, z-1/2'

loop_
_atom_site_label
_atom_site_fract_x
_atom_site_fract_y
_atom_site_fract_z
_atom_site_U_iso_or_equiv
_atom_site_adp_type
_atom_site_calc_flag
_atom_site_refinement_flags
_atom_site_occupancy
_atom_site_type_symbol
Co1 0.65887(4) 0.153602(15) 0.35708(2) 0.02924(12) Uani d . 1 Co
Co2 0.62890(4) 0.354806(15) 0.43390(3) 0.03239(12) Uani d . 1 Co
C1 0.7020(4) 0.06948(14) 0.5082(2) 0.0527(9) Uani d . 1 C
H1 0.7224 0.1018 0.5423 0.063 Uiso calc R 1 H
C2 0.7087(4) 0.01718(16) 0.5480(2) 0.0678(11) Uani d . 1 C
H2 0.7335 0.0141 0.6079 0.081 Uiso calc R 1 H
C3 0.6786(4) -0.03087(16) 0.4984(3) 0.0700(12) Uani d . 1 C
H3 0.6802 -0.0668 0.5242 0.084 Uiso calc R 1 H
C4 0.6459(4) -0.02471(14) 0.4099(2) 0.0538(9) Uani d . 1 C
H4 0.6275 -0.0567 0.3748 0.065 Uiso calc R 1 H
C5 0.6405(3) 0.02927(12) 0.37304(19) 0.0343(7) Uani d . 1 C
C6 0.6087(3) 0.03962(11) 0.27789(18) 0.0316(6) Uani d . 1 C
C7 0.5816(3) -0.00290(13) 0.2168(2) 0.0422(7) Uani d . 1 C
H7 0.5813 -0.0409 0.2343 0.051 Uiso calc R 1 H
C8 0.5548(3) 0.01093(14) 0.1299(2) 0.0470(8) Uani d . 1 C
H8 0.5365 -0.0176 0.0882 0.056 Uiso calc R 1 H
C9 0.5554(3) 0.06725(14) 0.1055(2) 0.0453(8) Uani d . 1 C
H9 0.5369 0.0777 0.0471 0.054 Uiso calc R 1 H
C10 0.5840(3) 0.10791(13) 0.16926(19) 0.0390(7) Uani d . 1 C
H10 0.5846 0.1461 0.1526 0.047 Uiso calc R 1 H
C11 1.0118(3) 0.21754(12) 0.29309(18) 0.0319(6) Uani d . 1 C
C12 1.1301(3) 0.18902(12) 0.32003(18) 0.0318(6) Uani d . 1 C
H12 1.1264 0.1539 0.3480 0.038 Uiso calc R 1 H
C13 1.2541(3) 0.21149(11) 0.30630(17) 0.0285(6) Uani d . 1 C
C14 1.2594(3) 0.26387(12) 0.26557(18) 0.0330(6) Uani d . 1 C
H14 1.3410 0.2797 0.2552 0.040 Uiso calc R 1 H
C15 1.1410(3) 0.29225(12) 0.24055(18) 0.0358(7) Uani d . 1 C
C16 1.0170(3) 0.27030(12) 0.25225(19) 0.0371(7) Uani d . 1 C
H16 0.9391 0.2902 0.2334 0.044 Uiso calc R 1 H
C17 0.8789(3) 0.19303(14) 0.3113(2) 0.0395(7) Uani d . 1 C
C18 1.3804(3) 0.17889(12) 0.33731(18) 0.0352(7) Uani d . 1 C
C19 0.5849(3) 0.44158(14) 0.2858(2) 0.0445(8) Uani d . 1 C
H19 0.5721 0.4097 0.2498 0.053 Uiso calc R 1 H
C20 0.5692(3) 0.49524(15) 0.2487(2) 0.0533(9) Uani d . 1 C
H20 0.5460 0.4996 0.1889 0.064 Uiso calc R 1 H
C21 0.5887(3) 0.54226(15) 0.3028(3) 0.0550(9) Uani d . 1 C
H21 0.5801 0.5789 0.2794 0.066 Uiso calc R 1 H
C22 0.6208(3) 0.53500(13) 0.3910(3) 0.0470(8) Uani d . 1 C
H22 0.6320 0.5665 0.4279 0.056 Uiso calc R 1 H
C23 0.6366(3) 0.47997(12) 0.4248(2) 0.0364(7) Uani d . 1 C
C24 0.6727(3) 0.46774(12) 0.5185(2) 0.0359(7) Uani d . 1 C
C25 0.7013(3) 0.50932(13) 0.5822(2) 0.0474(8) Uani d . 1 C
H25 0.6980 0.5478 0.5671 0.057 Uiso calc R 1 H
C26 0.7347(3) 0.49318(15) 0.6676(2) 0.0531(9) Uani d . 1 C
H26 0.7532 0.5207 0.7109 0.064 Uiso calc R 1 H
C27 0.7403(3) 0.43628(16) 0.6886(2) 0.0531(9) Uani d . 1 C
H27 0.7649 0.4245 0.7459 0.064 Uiso calc R 1 H
C28 0.7088(3) 0.39677(14) 0.6229(2) 0.0461(8) Uani d . 1 C
H28 0.7106 0.3581 0.6373 0.055 Uiso calc R 1 H
C29 0.2774(3) 0.29044(11) 0.49980(18) 0.0310(6) Uani d . 1 C
C30 0.2705(3) 0.24022(12) 0.54744(18) 0.0346(7) Uani d . 1 C
H30 0.3476 0.2210 0.5698 0.042 Uiso calc R 1 H
C31 0.1459(3) 0.22001(12) 0.56031(18) 0.0347(7) Uani d . 1 C
C32 0.0282(3) 0.24754(12) 0.53001(17) 0.0331(6) Uani d . 1 C
H32 -0.0541 0.2327 0.5410 0.040 Uiso calc R 1 H
C33 0.0354(3) 0.29757(12) 0.48308(17) 0.0300(6) Uani d . 1 C
C34 0.1606(3) 0.31852(11) 0.46793(17) 0.0302(6) Uani d . 1 C
H34 0.1659 0.3520 0.4358 0.036 Uiso calc R 1 H
C35 0.4107(3) 0.31407(13) 0.4814(2) 0.0362(7) Uani d . 1 C
C36 -0.0897(3) 0.32995(13) 0.44861(19) 0.0353(7) Uani d . 1 C
N1 0.6671(2) 0.07613(9) 0.42224(15) 0.0337(5) Uani d . 1 N
N2 0.6111(2) 0.09513(9) 0.25411(15) 0.0316(5) Uani d . 1 N
N3 1.1478(3) 0.34977(13) 0.2030(2) 0.0618(9) Uani d . 1 N
N4 0.6181(2) 0.43378(10) 0.37187(16) 0.0369(6) Uani d . 1 N
N5 0.6757(2) 0.41175(10) 0.53952(16) 0.0361(6) Uani d . 1 N
N6 0.1367(3) 0.16614(12) 0.60850(18) 0.0498(7) Uani d . 1 N
O1 0.7737(2) 0.21915(10) 0.28538(16) 0.0541(6) Uani d . 1 O
O2 0.8765(2) 0.14792(10) 0.35358(17) 0.0561(6) Uani d . 1 O
O3 1.3720(2) 0.13325(11) 0.37447(18) 0.0707(8) Uani d . 1 O
O4 1.49045(19) 0.20084(8) 0.32076(14) 0.0401(5) Uani d . 1 O
O5 1.2547(3) 0.37396(11) 0.2080(2) 0.0796(9) Uani d . 1 O
O6 1.0470(3) 0.37006(15) 0.1666(3) 0.1368(18) Uani d . 1 O
O7 0.5160(2) 0.28810(10) 0.50841(15) 0.0488(6) Uani d . 1 O
O8 0.4136(2) 0.35911(9) 0.43859(16) 0.0533(6) Uani d . 1 O
O9 -0.0802(2) 0.37362(10) 0.40642(16) 0.0586(7) Uani d . 1 O
O10 -0.20023(19) 0.30934(8) 0.46820(14) 0.0431(5) Uani d . 1 O
O11 0.0280(3) 0.14338(12) 0.6070(2) 0.0878(10) Uani d . 1 O
O12 0.2385(3) 0.14727(10) 0.64922(17) 0.0654(7) Uani d . 1 O
O13W 0.6886(2) 0.20216(8) 0.47511(14) 0.0398(5) Uani d D 1 O
H13A 0.621(2) 0.2172(12) 0.495(2) 0.063(12) Uiso d D 1 H
H13B 0.747(3) 0.2280(11) 0.471(3) 0.093(16) Uiso d D 1 H
O14W 0.6001(2) 0.30670(9) 0.31691(14) 0.0391(5) Uani d D 1 O
H14B 0.6720(18) 0.2941(12) 0.301(2) 0.062(12) Uiso d D 1 H
H14C 0.544(2) 0.2797(10) 0.319(3) 0.085(15) Uiso d D 1 H
O15W 0.4785(15) 0.5576(5) 0.0575(8) 0.258(7) Uani d P 0.50 O
H15A 0.5065 0.5908 0.0453 0.309 Uiso d PR 0.50 H
H15B 0.4874 0.5277 0.0274 0.309 Uiso d PR 0.50 H

loop_
_atom_site_aniso_label
_atom_site_aniso_U_11
_atom_site_aniso_U_22
_atom_site_aniso_U_33
_atom_site_aniso_U_12
_atom_site_aniso_U_13
_atom_site_aniso_U_23
Co1 0.0255(2) 0.0231(2) 0.0390(2) 0.00154(15) 0.00267(15) 0.00216(15)
Co2 0.0244(2) 0.0243(2) 0.0490(3) 0.00098(15) 0.00640(17) 0.00129(16)
C1 0.072(3) 0.047(2) 0.0386(19) 0.0042(17) 0.0033(16) 0.0036(15)
C2 0.102(3) 0.057(2) 0.044(2) 0.012(2) 0.005(2) 0.0197(18)
C3 0.101(4) 0.043(2) 0.065(3) -0.001(2) 0.009(2) 0.0256(19)
C4 0.069(3) 0.0292(17) 0.064(2) -0.0015(16) 0.0075(18) 0.0094(15)
C5 0.0307(17) 0.0273(15) 0.0455(18) -0.0017(12) 0.0066(13) 0.0054(13)
C6 0.0215(15) 0.0295(15) 0.0439(17) -0.0003(11) 0.0039(12) 0.0003(12)
C7 0.0375(19) 0.0285(16) 0.060(2) -0.0027(13) 0.0045(15) -0.0038(14)
C8 0.038(2) 0.049(2) 0.053(2) -0.0032(15) -0.0014(15) -0.0153(16)
C9 0.045(2) 0.052(2) 0.0385(18) 0.0043(15) -0.0003(14) -0.0033(15)
C10 0.0414(19) 0.0370(17) 0.0384(17) 0.0046(14) 0.0028(13) 0.0024(13)
C11 0.0213(15) 0.0366(16) 0.0380(16) -0.0003(12) 0.0042(12) -0.0087(12)
C12 0.0282(17) 0.0279(15) 0.0401(15) -0.0012(12) 0.0068(12) -0.0017(12)
C13 0.0231(16) 0.0290(15) 0.0332(15) 0.0027(11) 0.0023(11) 0.0001(11)
C14 0.0218(15) 0.0384(16) 0.0391(16) -0.0016(12) 0.0047(12) 0.0044(12)
C15 0.0345(18) 0.0354(16) 0.0385(16) 0.0062(13) 0.0081(13) 0.0120(12)
C16 0.0247(17) 0.0455(18) 0.0409(17) 0.0082(13) 0.0032(12) 0.0021(13)
C17 0.0259(18) 0.0458(19) 0.0480(18) -0.0021(14) 0.0089(14) -0.0177(15)
C18 0.0272(18) 0.0370(17) 0.0414(17) 0.0057(13) 0.0035(12) 0.0009(13)
C19 0.040(2) 0.0445(19) 0.050(2) 0.0031(14) 0.0095(15) 0.0041(15)
C20 0.045(2) 0.058(2) 0.059(2) 0.0100(17) 0.0131(17) 0.0207(18)
C21 0.042(2) 0.041(2) 0.084(3) 0.0058(15) 0.0181(18) 0.0218(19)
C22 0.0356(19) 0.0294(17) 0.077(2) 0.0001(13) 0.0130(16) 0.0071(16)
C23 0.0207(16) 0.0279(15) 0.063(2) -0.0015(12) 0.0135(14) 0.0023(14)
C24 0.0247(16) 0.0302(16) 0.0541(19) 0.0013(12) 0.0106(13) -0.0038(13)
C25 0.0341(19) 0.0344(18) 0.075(2) -0.0023(14) 0.0119(16) -0.0063(16)
C26 0.040(2) 0.057(2) 0.062(2) -0.0048(16) 0.0044(17) -0.0186(18)
C27 0.045(2) 0.064(2) 0.050(2) 0.0031(17) 0.0039(16) -0.0061(17)
C28 0.041(2) 0.0436(19) 0.054(2) 0.0060(15) 0.0073(15) 0.0027(16)
C29 0.0277(17) 0.0297(15) 0.0362(15) -0.0018(12) 0.0060(12) -0.0059(12)
C30 0.0271(16) 0.0406(17) 0.0350(16) 0.0028(13) -0.0010(12) -0.0006(13)
C31 0.0316(18) 0.0352(16) 0.0369(16) -0.0020(13) 0.0017(12) 0.0055(12)
C32 0.0238(16) 0.0398(17) 0.0359(16) -0.0050(12) 0.0044(12) -0.0007(13)
C33 0.0237(16) 0.0336(16) 0.0326(15) 0.0015(11) 0.0021(11) -0.0058(12)
C34 0.0257(16) 0.0284(15) 0.0370(15) -0.0020(12) 0.0056(12) 0.0007(12)
C35 0.0264(18) 0.0354(17) 0.0484(18) -0.0014(13) 0.0115(13) -0.0134(14)
C36 0.0272(17) 0.0340(16) 0.0439(17) 0.0016(13) 0.0001(13) -0.0073(13)
N1 0.0353(14) 0.0289(13) 0.0369(14) 0.0002(10) 0.0031(11) 0.0054(10)
N2 0.0286(13) 0.0273(12) 0.0392(14) 0.0005(10) 0.0046(10) 0.0011(10)
N3 0.052(2) 0.056(2) 0.080(2) 0.0173(16) 0.0184(17) 0.0356(16)
N4 0.0276(14) 0.0301(13) 0.0543(17) 0.0010(10) 0.0110(12) 0.0026(11)
N5 0.0278(14) 0.0320(13) 0.0495(15) 0.0038(10) 0.0083(11) 0.0004(11)
N6 0.0467(19) 0.0463(16) 0.0558(18) -0.0004(14) 0.0033(14) 0.0151(13)
O1 0.0247(13) 0.0592(15) 0.0793(17) 0.0027(11) 0.0097(11) -0.0089(12)
O2 0.0376(14) 0.0508(15) 0.0813(17) -0.0096(11) 0.0134(12) 0.0055(13)
O3 0.0441(15) 0.0650(17) 0.105(2) 0.0145(12) 0.0169(14) 0.0536(16)
O4 0.0211(11) 0.0313(11) 0.0671(14) 0.0009(8) 0.0015(9) -0.0015(10)
O5 0.074(2) 0.0534(16) 0.109(2) -0.0129(15) 0.0007(17) 0.0357(16)
O6 0.055(2) 0.127(3) 0.233(4) 0.043(2) 0.039(2) 0.133(3)
O7 0.0225(12) 0.0525(13) 0.0724(15) 0.0025(10) 0.0094(10) -0.0057(11)
O8 0.0369(14) 0.0385(13) 0.0870(17) -0.0075(10) 0.0183(12) 0.0072(12)
O9 0.0416(15) 0.0537(15) 0.0801(17) 0.0100(11) 0.0048(12) 0.0261(13)
O10 0.0200(11) 0.0351(11) 0.0736(15) 0.0007(9) 0.0026(10) -0.0045(10)
O11 0.0584(19) 0.086(2) 0.113(2) -0.0310(16) -0.0175(16) 0.0569(18)
O12 0.0494(16) 0.0577(16) 0.0891(19) 0.0149(12) 0.0072(14) 0.0323(14)
O13W 0.0369(14) 0.0308(11) 0.0510(13) 0.0044(10) 0.0015(10) -0.0042(9)
O14W 0.0332(13) 0.0316(12) 0.0524(13) 0.0035(10) 0.0041(10) 0.0002(10)
O15W 0.33(2) 0.200(12) 0.232(14) -0.085(12) -0.008(12) -0.008(10)

loop_
_atom_type_symbol
_atom_type_description
_atom_type_scat_dispersion_real
_atom_type_scat_dispersion_imag
_atom_type_scat_source
C C 0.0033 0.0016 'International Tables Vol C Tables 4.2.6.8 and 6.1.1.4'
H H 0.0000 0.0000 'International Tables Vol C Tables 4.2.6.8 and 6.1.1.4'
N N 0.0061 0.0033 'International Tables Vol C Tables 4.2.6.8 and 6.1.1.4'
O O 0.0106 0.0060 'International Tables Vol C Tables 4.2.6.8 and 6.1.1.4'
Co Co 0.3494 0.9721 'International Tables Vol C Tables 4.2.6.8 and 6.1.1.4'

loop_
_geom_angle_atom_site_label_1
_geom_angle_atom_site_label_2
_geom_angle_atom_site_label_3
_geom_angle_site_symmetry_1
_geom_angle_site_symmetry_3
_geom_angle
_geom_angle_publ_flag
N1 Co1 N2 . . 77.82(9) yes
N1 Co1 O1 . . 146.07(9) yes
N1 Co1 O2 . . 88.38(9) yes
N1 Co1 O13W . . 93.44(8) yes
N2 Co1 O1 . . 99.16(9) yes
N2 Co1 O2 . . 95.02(9) yes
N2 Co1 O13W . . 169.57(9) yes
O2 Co1 O1 . . 57.98(8) yes
O4 Co1 N1 1_455 . 126.38(9) yes
O4 Co1 N2 1_455 . 91.83(8) yes
O4 Co1 O1 1_455 . 87.27(8) yes
O4 Co1 O2 1_455 . 145.22(9) yes
O4 Co1 O13W 1_455 . 88.80(8) yes
O13W Co1 O1 . . 91.28(9) yes
O13W Co1 O2 . . 90.36(9) yes
N4 Co2 N5 . . 77.77(9) yes
N4 Co2 O8 . . 88.41(9) yes
N4 Co2 O14W . . 95.01(9) yes
N4 Co2 O7 . . 145.72(9) yes
N5 Co2 O7 . . 97.17(9) yes
N5 Co2 O8 . . 94.80(9) yes
N5 Co2 O14W . . 170.88(9) yes
O8 Co2 O7 . . 57.94(8) yes
O10 Co2 N4 1_655 . 125.63(9) yes
O10 Co2 N5 1_655 . 91.14(9) yes
O10 Co2 O7 1_655 . 88.01(8) yes
O10 Co2 O8 1_655 . 145.90(8) yes
O10 Co2 O14W 1_655 . 88.58(8) yes
O14W Co2 O7 . . 91.93(8) yes
O14W Co2 O8 . . 90.52(9) yes
N1 C1 C2 . . 122.7(3) no
N1 C1 H1 . . 118.6 no
C2 C1 H1 . . 118.6 no
C1 C2 C3 . . 119.1(3) no
C1 C2 H2 . . 120.4 no
C3 C2 H2 . . 120.4 no
C4 C3 C2 . . 118.6(3) no
C4 C3 H3 . . 120.7 no
C2 C3 H3 . . 120.7 no
C3 C4 C5 . . 119.8(3) no
C3 C4 H4 . . 120.1 no
C5 C4 H4 . . 120.1 no
N1 C5 C4 . . 121.2(3) no
N1 C5 C6 . . 115.5(2) no
C4 C5 C6 . . 123.2(3) no
N2 C6 C7 . . 121.3(3) no
N2 C6 C5 . . 114.6(2) no
C7 C6 C5 . . 124.1(3) no
C8 C7 C6 . . 119.8(3) no
C8 C7 H7 . . 120.1 no
C6 C7 H7 . . 120.1 no
C9 C8 C7 . . 119.2(3) no
C9 C8 H8 . . 120.4 no
C7 C8 H8 . . 120.4 no
C8 C9 C10 . . 118.5(3) no
C8 C9 H9 . . 120.7 no
C10 C9 H9 . . 120.7 no
N2 C10 C9 . . 123.1(3) no
N2 C10 H10 . . 118.5 no
C9 C10 H10 . . 118.5 no
C12 C11 C16 . . 119.3(3) no
C12 C11 C17 . . 120.6(3) no
C16 C11 C17 . . 120.0(3) no
C11 C12 C13 . . 121.8(3) no
C11 C12 H12 . . 119.1 no
C13 C12 H12 . . 119.1 no
C14 C13 C12 . . 119.0(2) no
C14 C13 C18 . . 121.2(2) no
C12 C13 C18 . . 119.8(2) no
C13 C14 C15 . . 118.6(3) no
C13 C14 H14 . . 120.7 no
C15 C14 H14 . . 120.7 no
C16 C15 C14 . . 123.3(3) no
C16 C15 N3 . . 118.3(3) no
C14 C15 N3 . . 118.3(3) no
C15 C16 C11 . . 118.0(3) no
C15 C16 H16 . . 121.0 no
C11 C16 H16 . . 121.0 no
O2 C17 O1 . . 121.3(3) no
O2 C17 C11 . . 119.3(3) no
O1 C17 C11 . . 119.4(3) no
O3 C18 O4 . . 123.7(3) no
O3 C18 C13 . . 119.4(3) no
O4 C18 C13 . . 116.9(2) no
N4 C19 C20 . . 122.4(3) no
N4 C19 H19 . . 118.8 no
C20 C19 H19 . . 118.8 no
C21 C20 C19 . . 118.3(3) no
C21 C20 H20 . . 120.9 no
C19 C20 H20 . . 120.9 no
C22 C21 C20 . . 120.0(3) no
C22 C21 H21 . . 120.0 no
C20 C21 H21 . . 120.0 no
C21 C22 C23 . . 119.3(3) no
C21 C22 H22 . . 120.3 no
C23 C22 H22 . . 120.3 no
N4 C23 C22 . . 120.8(3) no
N4 C23 C24 . . 115.8(2) no
C22 C23 C24 . . 123.4(3) no
N5 C24 C25 . . 121.0(3) no
N5 C24 C23 . . 114.8(2) no
C25 C24 C23 . . 124.3(3) no
C26 C25 C24 . . 119.5(3) no
C26 C25 H25 . . 120.3 no
C24 C25 H25 . . 120.3 no
C27 C26 C25 . . 119.5(3) no
C27 C26 H26 . . 120.2 no
C25 C26 H26 . . 120.2 no
C26 C27 C28 . . 118.5(3) no
C26 C27 H27 . . 120.7 no
C28 C27 H27 . . 120.7 no
N5 C28 C27 . . 122.7(3) no
N5 C28 H28 . . 118.7 no
C27 C28 H28 . . 118.7 no
C34 C29 C30 . . 119.8(3) no
C34 C29 C35 . . 119.8(3) no
C30 C29 C35 . . 120.4(3) no
C31 C30 C29 . . 117.8(3) no
C31 C30 H30 . . 121.1 no
C29 C30 H30 . . 121.1 no
C30 C31 C32 . . 123.5(3) no
C30 C31 N6 . . 118.5(3) no
C32 C31 N6 . . 118.1(3) no
C33 C32 C31 . . 118.6(3) no
C33 C32 H32 . . 120.7 no
C31 C32 H32 . . 120.7 no
C32 C33 C34 . . 119.1(3) no
C32 C33 C36 . . 121.2(3) no
C34 C33 C36 . . 119.8(3) no
C29 C34 C33 . . 121.3(3) no
C29 C34 H34 . . 119.4 no
C33 C34 H34 . . 119.4 no
O8 C35 O7 . . 121.2(3) no
O8 C35 C29 . . 118.9(3) no
O7 C35 C29 . . 119.8(3) no
O9 C36 O10 . . 124.2(3) no
O9 C36 C33 . . 119.7(3) no
O10 C36 C33 . . 116.1(3) no
C1 N1 C5 . . 118.4(3) no
C1 N1 Co1 . . 124.9(2) no
C5 N1 Co1 . . 116.60(18) no
C10 N2 C6 . . 118.1(2) no
C10 N2 Co1 . . 126.38(19) no
C6 N2 Co1 . . 115.48(18) no
O6 N3 O5 . . 122.9(3) no
O6 N3 C15 . . 118.2(3) no
O5 N3 C15 . . 118.9(3) no
C19 N4 C23 . . 119.2(3) no
C19 N4 Co2 . . 124.7(2) no
C23 N4 Co2 . . 115.93(19) no
C28 N5 C24 . . 118.8(3) no
C28 N5 Co2 . . 125.7(2) no
C24 N5 Co2 . . 115.54(19) no
O11 N6 O12 . . 123.6(3) no
O11 N6 C31 . . 118.2(3) no
O12 N6 C31 . . 118.2(3) no
C17 O1 Co1 . . 88.4(2) no
C17 O2 Co1 . . 92.18(19) no
C18 O4 Co1 . 1_655 116.08(18) no
C35 O7 Co2 . . 87.20(19) no
C35 O8 Co2 . . 93.42(18) no
C36 O10 Co2 . 1_455 118.16(19) no
Co1 O13W H13A . . 118(2) no
Co1 O13W H13B . . 110(3) no
H13A O13W H13B . . 108.9(16) no
Co2 O14W H14B . . 113(2) no
Co2 O14W H14C . . 113(3) no
H14B O14W H14C . . 110.1(17) no
H15A O15W H15B . . 124.9 no

loop_
_geom_bond_atom_site_label_1
_geom_bond_atom_site_label_2
_geom_bond_site_symmetry_2
_geom_bond_distance
_geom_bond_publ_flag
Co1 N1 . 2.069(2) yes
Co1 N2 . 2.108(2) yes
Co1 O1 . 2.276(2) yes
Co1 O2 . 2.199(2) yes
Co1 O4 1_455 2.048(2) yes
Co1 O13W . 2.135(2) yes
Co2 N4 . 2.077(2) yes
Co2 N5 . 2.114(2) yes
Co2 O7 . 2.307(2) yes
Co2 O8 . 2.176(2) yes
Co2 O10 1_655 2.040(2) yes
Co2 O14W . 2.115(2) yes
C1 N1 . 1.340(4) no
C1 C2 . 1.366(5) no
C1 H1 . 0.9300 no
C2 C3 . 1.374(5) no
C2 H2 . 0.9300 no
C3 C4 . 1.371(5) no
C3 H3 . 0.9300 no
C4 C5 . 1.383(4) no
C4 H4 . 0.9300 no
C5 N1 . 1.342(3) no
C5 C6 . 1.483(4) no
C6 N2 . 1.350(3) no
C6 C7 . 1.375(4) no
C7 C8 . 1.372(4) no
C7 H7 . 0.9300 no
C8 C9 . 1.371(4) no
C8 H8 . 0.9300 no
C9 C10 . 1.373(4) no
C9 H9 . 0.9300 no
C10 N2 . 1.337(3) no
C10 H10 . 0.9300 no
C11 C12 . 1.387(4) no
C11 C16 . 1.389(4) no
C11 C17 . 1.509(4) no
C12 C13 . 1.390(4) no
C12 H12 . 0.9300 no
C13 C14 . 1.380(4) no
C13 C18 . 1.513(4) no
C14 C15 . 1.380(4) no
C14 H14 . 0.9300 no
C15 C16 . 1.379(4) no
C15 N3 . 1.469(4) no
C16 H16 . 0.9300 no
C17 O2 . 1.241(4) no
C17 O1 . 1.249(4) no
C18 O3 . 1.218(3) no
C18 O4 . 1.271(3) no
C19 N4 . 1.341(4) no
C19 C20 . 1.381(4) no
C19 H19 . 0.9300 no
C20 C21 . 1.380(5) no
C20 H20 . 0.9300 no
C21 C22 . 1.370(5) no
C21 H21 . 0.9300 no
C22 C23 . 1.391(4) no
C22 H22 . 0.9300 no
C23 N4 . 1.354(4) no
C23 C24 . 1.476(4) no
C24 N5 . 1.349(3) no
C24 C25 . 1.388(4) no
C25 C26 . 1.372(5) no
C25 H25 . 0.9300 no
C26 C27 . 1.370(5) no
C26 H26 . 0.9300 no
C27 C28 . 1.381(4) no
C27 H27 . 0.9300 no
C28 N5 . 1.336(4) no
C28 H28 . 0.9300 no
C29 C34 . 1.387(4) no
C29 C30 . 1.391(4) no
C29 C35 . 1.506(4) no
C30 C31 . 1.373(4) no
C30 H30 . 0.9300 no
C31 C32 . 1.383(4) no
C31 N6 . 1.470(4) no
C32 C33 . 1.382(4) no
C32 H32 . 0.9300 no
C33 C34 . 1.394(4) no
C33 C36 . 1.514(4) no
C34 H34 . 0.9300 no
C35 O8 . 1.245(4) no
C35 O7 . 1.251(4) no
C36 O9 . 1.220(4) no
C36 O10 . 1.278(3) no
N3 O6 . 1.201(4) no
N3 O5 . 1.210(4) no
N6 O11 . 1.214(4) no
N6 O12 . 1.222(3) no
O4 Co1 1_655 2.0480(19) no
O10 Co2 1_455 2.040(2) no
O13W H13A . 0.853(10) no
O13W H13B . 0.850(10) no
O14W H14B . 0.842(10) no
O14W H14C . 0.849(10) no
O15W H15A . 0.8556 no
O15W H15B . 0.8498 no

loop_
_geom_hbond_atom_site_label_D
_geom_hbond_atom_site_label_H
_geom_hbond_atom_site_label_A
_geom_hbond_site_symmetry_A
_geom_hbond_distance_DH
_geom_hbond_distance_HA
_geom_hbond_distance_DA
_geom_hbond_angle_DHA
_geom_hbond_publ_flag
O13W H13A O7 . 0.853(10) 1.99(2) 2.741(3) 147(3) yes
O13W H13B O10 1_655 0.850(10) 1.98(2) 2.753(3) 151(3) yes
O14W H14B O1 . 0.842(10) 2.06(2) 2.769(3) 142(3) yes
O14W H14C O4 1_455 0.849(10) 1.923(18) 2.715(3) 155(3) yes
O15W H15A O2 2_655 0.86 2.28 2.833(12) 122.7 yes

loop_
_geom_torsion_atom_site_label_1
_geom_torsion_atom_site_label_2
_geom_torsion_atom_site_label_3
_geom_torsion_atom_site_label_4
_geom_torsion_site_symmetry_1
_geom_torsion_site_symmetry_4
_geom_torsion
_geom_torsion_publ_flag
N1 C1 C2 C3 . . -0.1(6) no
C1 C2 C3 C4 . . 1.7(6) no
C2 C3 C4 C5 . . -1.7(6) no
C3 C4 C5 N1 . . 0.3(5) no
C3 C4 C5 C6 . . 178.7(3) no
N1 C5 C6 N2 . . -0.1(4) no
C4 C5 C6 N2 . . -178.6(3) no
N1 C5 C6 C7 . . 178.6(3) no
C4 C5 C6 C7 . . 0.0(5) no
N2 C6 C7 C8 . . -0.7(4) no
C5 C6 C7 C8 . . -179.2(3) no
C6 C7 C8 C9 . . -0.1(5) no
C7 C8 C9 C10 . . 0.5(5) no
C8 C9 C10 N2 . . -0.1(5) no
C16 C11 C12 C13 . . -0.8(4) no
C17 C11 C12 C13 . . -178.1(2) no
C11 C12 C13 C14 . . 0.7(4) no
C11 C12 C13 C18 . . 179.7(2) no
C12 C13 C14 C15 . . 0.5(4) no
C18 C13 C14 C15 . . -178.5(3) no
C13 C14 C15 C16 . . -1.6(4) no
C13 C14 C15 N3 . . 175.6(3) no
C14 C15 C16 C11 . . 1.5(4) no
N3 C15 C16 C11 . . -175.8(3) no
C12 C11 C16 C15 . . -0.3(4) no
C17 C11 C16 C15 . . 177.0(3) no
C12 C11 C17 O2 . . 2.6(4) no
C16 C11 C17 O2 . . -174.7(3) no
C12 C11 C17 O1 . . -179.1(3) no
C16 C11 C17 O1 . . 3.7(4) no
C14 C13 C18 O3 . . 178.7(3) no
C12 C13 C18 O3 . . -0.3(4) no
C14 C13 C18 O4 . . -2.9(4) no
C12 C13 C18 O4 . . 178.1(2) no
N4 C19 C20 C21 . . 0.1(5) no
C19 C20 C21 C22 . . -1.0(5) no
C20 C21 C22 C23 . . 1.5(5) no
C21 C22 C23 N4 . . -1.2(4) no
C21 C22 C23 C24 . . 179.2(3) no
N4 C23 C24 N5 . . -3.3(4) no
C22 C23 C24 N5 . . 176.3(3) no
N4 C23 C24 C25 . . 177.0(3) no
C22 C23 C24 C25 . . -3.3(4) no
N5 C24 C25 C26 . . 0.7(5) no
C23 C24 C25 C26 . . -179.6(3) no
C24 C25 C26 C27 . . 0.6(5) no
C25 C26 C27 C28 . . -1.6(5) no
C26 C27 C28 N5 . . 1.4(5) no
C34 C29 C30 C31 . . 0.6(4) no
C35 C29 C30 C31 . . -178.4(2) no
C29 C30 C31 C32 . . -1.4(4) no
C29 C30 C31 N6 . . 178.4(3) no
C30 C31 C32 C33 . . 1.1(4) no
N6 C31 C32 C33 . . -178.7(2) no
C31 C32 C33 C34 . . 0.0(4) no
C31 C32 C33 C36 . . -179.6(3) no
C30 C29 C34 C33 . . 0.4(4) no
C35 C29 C34 C33 . . 179.4(2) no
C32 C33 C34 C29 . . -0.7(4) no
C36 C33 C34 C29 . . 178.9(2) no
C34 C29 C35 O8 . . 1.0(4) no
C30 C29 C35 O8 . . -180.0(3) no
C34 C29 C35 O7 . . -178.4(3) no
C30 C29 C35 O7 . . 0.7(4) no
C32 C33 C36 O9 . . -179.1(3) no
C34 C33 C36 O9 . . 1.3(4) no
C32 C33 C36 O10 . . 2.4(4) no
C34 C33 C36 O10 . . -177.2(2) no
C2 C1 N1 C5 . . -1.3(5) no
C2 C1 N1 Co1 . . -178.5(3) no
C4 C5 N1 C1 . . 1.3(5) no
C6 C5 N1 C1 . . -177.3(3) no
C4 C5 N1 Co1 . . 178.7(2) no
C6 C5 N1 Co1 . . 0.1(3) no
O4 Co1 N1 C1 1_455 . -99.7(3) no
N2 Co1 N1 C1 . . 177.1(3) no
O13W Co1 N1 C1 . . -8.6(3) no
O2 Co1 N1 C1 . . 81.6(3) no
O1 Co1 N1 C1 . . 88.8(3) no
O4 Co1 N1 C5 1_455 . 83.1(2) no
N2 Co1 N1 C5 . . -0.1(2) no
O13W Co1 N1 C5 . . 174.1(2) no
O2 Co1 N1 C5 . . -95.6(2) no
O1 Co1 N1 C5 . . -88.4(2) no
C9 C10 N2 C6 . . -0.7(4) no
C9 C10 N2 Co1 . . 179.1(2) no
C7 C6 N2 C10 . . 1.1(4) no
C5 C6 N2 C10 . . 179.8(2) no
C7 C6 N2 Co1 . . -178.7(2) no
C5 C6 N2 Co1 . . 0.0(3) no
O4 Co1 N2 C10 1_455 . 53.4(2) no
N1 Co1 N2 C10 . . -179.7(2) no
O13W Co1 N2 C10 . . 146.8(4) no
O2 Co1 N2 C10 . . -92.4(2) no
O1 Co1 N2 C10 . . -34.1(2) no
O4 Co1 N2 C6 1_455 . -126.81(19) no
N1 Co1 N2 C6 . . 0.07(19) no
O13W Co1 N2 C6 . . -33.5(6) no
O2 Co1 N2 C6 . . 87.3(2) no
O1 Co1 N2 C6 . . 145.66(19) no
C16 C15 N3 O6 . . -16.2(5) no
C14 C15 N3 O6 . . 166.4(4) no
C16 C15 N3 O5 . . 165.7(3) no
C14 C15 N3 O5 . . -11.7(5) no
C20 C19 N4 C23 . . 0.2(4) no
C20 C19 N4 Co2 . . 174.9(2) no
C22 C23 N4 C19 . . 0.3(4) no
C24 C23 N4 C19 . . 179.9(3) no
C22 C23 N4 Co2 . . -174.8(2) no
C24 C23 N4 Co2 . . 4.8(3) no
O10 Co2 N4 C19 1_655 . 99.1(2) no
N5 Co2 N4 C19 . . -178.4(2) no
O14W Co2 N4 C19 . . 7.3(2) no
O8 Co2 N4 C19 . . -83.1(2) no
O7 Co2 N4 C19 . . -93.6(3) no
O10 Co2 N4 C23 1_655 . -86.1(2) no
N5 Co2 N4 C23 . . -3.61(19) no
O14W Co2 N4 C23 . . -177.96(19) no
O8 Co2 N4 C23 . . 91.7(2) no
O7 Co2 N4 C23 . . 81.2(2) no
C27 C28 N5 C24 . . -0.1(4) no
C27 C28 N5 Co2 . . 179.0(2) no
C25 C24 N5 C28 . . -0.9(4) no
C23 C24 N5 C28 . . 179.4(2) no
C25 C24 N5 Co2 . . 179.9(2) no
C23 C24 N5 Co2 . . 0.2(3) no
O10 Co2 N5 C28 1_655 . -51.1(2) no
N4 Co2 N5 C28 . . -177.4(3) no
O8 Co2 N5 C28 . . 95.3(2) no
O7 Co2 N5 C28 . . 37.1(2) no
O10 Co2 N5 C24 1_655 . 128.0(2) no
N4 Co2 N5 C24 . . 1.76(19) no
O8 Co2 N5 C24 . . -85.6(2) no
O7 Co2 N5 C24 . . -143.82(19) no
C30 C31 N6 O11 . . -167.6(3) no
C32 C31 N6 O11 . . 12.1(5) no
C30 C31 N6 O12 . . 13.7(4) no
C32 C31 N6 O12 . . -166.5(3) no
O2 C17 O1 Co1 . . 3.9(3) no
C11 C17 O1 Co1 . . -174.4(2) no
O4 Co1 O1 C17 1_455 . 176.15(18) no
N1 Co1 O1 C17 . . -10.7(3) no
N2 Co1 O1 C17 . . -92.43(18) no
O13W Co1 O1 C17 . . 87.41(18) no
O2 Co1 O1 C17 . . -2.21(17) no
O1 C17 O2 Co1 . . -4.0(3) no
C11 C17 O2 Co1 . . 174.3(2) no
O4 Co1 O2 C17 1_455 . -0.6(3) no
N1 Co1 O2 C17 . . 177.52(19) no
N2 Co1 O2 C17 . . 99.90(19) no
O13W Co1 O2 C17 . . -89.05(19) no
O1 Co1 O2 C17 . . 2.23(17) no
O3 C18 O4 Co1 . 1_655 1.8(4) no
C13 C18 O4 Co1 . 1_655 -176.55(18) no
O8 C35 O7 Co2 . . -4.4(3) no
C29 C35 O7 Co2 . . 175.0(2) no
O10 Co2 O7 C35 1_655 . -175.39(17) no
N4 Co2 O7 C35 . . 14.9(3) no
N5 Co2 O7 C35 . . 93.71(17) no
O14W Co2 O7 C35 . . -86.88(17) no
O8 Co2 O7 C35 . . 2.53(16) no
O7 C35 O8 Co2 . . 4.6(3) no
C29 C35 O8 Co2 . . -174.7(2) no
O10 Co2 O8 C35 1_655 . 1.2(3) no
N4 Co2 O8 C35 . . -175.59(19) no
N5 Co2 O8 C35 . . -98.01(19) no
O14W Co2 O8 C35 . . 89.41(18) no
O7 Co2 O8 C35 . . -2.54(17) no
O9 C36 O10 Co2 . 1_455 -4.2(4) no
C33 C36 O10 Co2 . 1_455 174.28(17) no
